data_1519220
loop_
_publ_author_name
'Bruce, Duncan W.'
'Light, Mark E.'
'Hursthouse, Michael B.'

_publ_section_title
;
 C44H50NO10Re
;
_journal_name_full 'Crystal Structure Report Archive'
_journal_page_first 740
_journal_year 1999
_chemical_formula_sum 'C44 H50 N O10 Re'
_chemical_formula_weight 939.05
_space_group_IT_number 14
_symmetry_cell_setting monoclinic
_symmetry_space_group_name_Hall '-P 2ybc'
_symmetry_space_group_name_H-M 'P 1 21/c 1'
_atom_sites_solution_hydrogens geom
_atom_sites_solution_primary direct
_atom_sites_solution_secondary difmap
_cell_angle_alpha 90.00
_cell_angle_beta 92.4020(10)
_cell_angle_gamma 90.00
_cell_formula_units_Z 4
_cell_length_a 7.7320(4)
_cell_length_b 9.8233(4)
_cell_length_c 56.321(2)
_cell_measurement_temperature 293(2)
_cell_volume 4274.0(3)
_computing_cell_refinement 'DENZO and COLLECT'
_computing_data_collection
;
'DENZO (Otwinowski and Minor, 1997) & COLLECT (Hooft, 1998) '
;
_computing_data_reduction 'DENZO and COLLECT'
_computing_publication_material SHELXL-97
_computing_structure_refinement 'SHELXL-97 (Sheldrick, 2008)'
_computing_structure_solution 'SHELXS-97 (Sheldrick, 2008)'
_diffrn_ambient_temperature 293(2)
_diffrn_measured_fraction_theta_full 0.941
_diffrn_measured_fraction_theta_max 0.941
_diffrn_measurement_device_type 'Enraf Nonius KappaCCD area detector'
_diffrn_measurement_method '\w and \f scans to fill Ewald sphere'
_diffrn_radiation_monochromator graphite
_diffrn_radiation_source 'Enraf Nonius FR591 rotating anode'
_diffrn_radiation_type MoK\a
_diffrn_radiation_wavelength 0.71073
_diffrn_reflns_av_R_equivalents 0.0908
_diffrn_reflns_av_sigmaI/netI 0.0935
_diffrn_reflns_limit_h_max 9
_diffrn_reflns_limit_h_min -9
_diffrn_reflns_limit_k_max 11
_diffrn_reflns_limit_k_min -11
_diffrn_reflns_limit_l_max 66
_diffrn_reflns_limit_l_min -61
_diffrn_reflns_number 29502
_diffrn_reflns_theta_full 25.03
_diffrn_reflns_theta_max 25.03
_diffrn_reflns_theta_min 2.95
_exptl_absorpt_coefficient_mu 2.900
_exptl_absorpt_correction_T_max 0.9443
_exptl_absorpt_correction_T_min 0.8686
_exptl_absorpt_correction_type empirical
_exptl_absorpt_process_details 'SORTAV (R.H. Blessing, 1995, 1997)'
_exptl_crystal_colour unknown
_exptl_crystal_density_diffrn 1.459
_exptl_crystal_density_method 'not measured'
_exptl_crystal_description unknown
_exptl_crystal_F_000 1904
_exptl_crystal_size_max 0.05
_exptl_crystal_size_mid 0.02
_exptl_crystal_size_min 0.02
_refine_diff_density_max 0.449
_refine_diff_density_min -0.722
_refine_diff_density_rms 0.116
_refine_ls_extinction_coef 0
_refine_ls_extinction_method none
_refine_ls_goodness_of_fit_ref 0.931
_refine_ls_hydrogen_treatment constr
_refine_ls_matrix_type full
_refine_ls_number_parameters 507
_refine_ls_number_reflns 7099
_refine_ls_number_restraints 0
_refine_ls_restrained_S_all 0.931
_refine_ls_R_factor_all 0.0980
_refine_ls_R_factor_gt 0.0386
_refine_ls_shift/su_max 0.001
_refine_ls_shift/su_mean 0.000
_refine_ls_structure_factor_coef Fsqd
_refine_ls_weighting_details 'calc w=1/[\s^2^(Fo^2^)+(0.0149P)^2^+0.0000P] where P=(Fo^2^+2Fc^2^)/3'
_refine_ls_weighting_scheme calc
_refine_ls_wR_factor_gt 0.0575
_refine_ls_wR_factor_ref 0.0691
_reflns_number_gt 4131
_reflns_number_total 7099
_reflns_threshold_expression >2\s(I)
_cod_data_source_file eCrystal-740.cif
_cod_data_source_block s92
_cod_depositor_comments
;
Citation :
Bruce, Duncan W. and Light, Mark E. and Hursthouse, Michael B. (1999) 
University of Southampton, Crystal Structure Report Archive. 
(doi:10.5258/ecrystals/740)

More at:
http://ecrystals.chem.soton.ac.uk/740/

The following automatic conversions were performed:

'_symmetry_cell_setting' value 'Monoclinic' changed to 'monoclinic'
according to the built-in table from CIF Core dictionary named
'cif_core.dic' version 2.4.1 from 2010-06-29.

'_exptl_absorpt_correction_type' value 'Empirical' changed to
'empirical' according to the built-in table from CIF Core dictionary
named 'cif_core.dic' version 2.4.1 from 2010-06-29.

Automatic conversion script
Id: cif_fix_values 3105 2015-03-04 15:46:00Z robertas 
;
_cod_original_sg_symbol_H-M P2(1)/c
_cod_database_code 1519220

loop_
_symmetry_equiv_pos_as_xyz
'x, y, z'
'-x, y+1/2, -z+1/2'
'-x, -y, -z'
'x, -y-1/2, z-1/2'

loop_
_atom_site_label
_atom_site_type_symbol
_atom_site_fract_x
_atom_site_fract_y
_atom_site_fract_z
_atom_site_U_iso_or_equiv
_atom_site_adp_type
_atom_site_occupancy
_atom_site_symmetry_multiplicity
_atom_site_calc_flag
_atom_site_refinement_flags
_atom_site_disorder_assembly
_atom_site_disorder_group
Re1 Re 0.02241(3) 0.524274(19) 0.059728(4) 0.06399(10) Uani 1 1 d . . .
O4 O 0.4017(4) 0.8538(4) -0.03895(7) 0.0861(11) Uani 1 1 d . . .
O2 O 0.8019(4) 0.9771(3) -0.13509(7) 0.0835(11) Uani 1 1 d . . .
C17 C 0.4034(7) 0.9780(7) -0.04930(10) 0.0722(16) Uani 1 1 d . . .
C42 C 0.1352(7) 0.4465(5) 0.03111(12) 0.0871(18) Uani 1 1 d . . .
O5 O -0.3276(4) 0.6609(3) 0.14652(7) 0.0635(9) Uani 1 1 d . . .
C15 C 0.5826(7) 0.8604(6) -0.08109(11) 0.0885(18) Uani 1 1 d . . .
H15 H 0.5679 0.7779 -0.0733 0.106 Uiso 1 1 calc R . .
N1 N 0.0743(5) 0.7342(4) 0.04861(7) 0.0593(11) Uani 1 1 d . . .
C43 C 0.2424(8) 0.5210(5) 0.07689(11) 0.0761(17) Uani 1 1 d . . .
O3 O 0.3260(5) 1.0733(4) -0.04106(6) 0.0859(12) Uani 1 1 d . . .
C14 C 0.5112(6) 0.9780(6) -0.07160(10) 0.0668(14) Uani 1 1 d . . .
C18 C 0.3150(8) 0.8341(5) -0.01689(11) 0.0709(15) Uani 1 1 d . . .
C5 C 1.0347(6) 1.0181(5) -0.26299(9) 0.0737(15) Uani 1 1 d . . .
H5A H 1.1544 1.0365 -0.2582 0.088 Uiso 1 1 calc R . .
H5B H 1.0214 0.9200 -0.2635 0.088 Uiso 1 1 calc R . .
C25 C -0.0653(6) 0.7883(5) 0.08515(9) 0.0550(13) Uani 1 1 d . . .
C11 C 0.6997(6) 0.9843(7) -0.11401(10) 0.0695(15) Uani 1 1 d . . .
C41 C -0.2105(8) 0.5296(6) 0.04616(10) 0.0806(17) Uani 1 1 d . . .
C10 C 0.7461(8) 1.0313(5) -0.15569(10) 0.0681(15) Uani 1 1 d . . .
C30 C -0.0884(6) 0.6473(5) 0.08876(8) 0.0535(13) Uani 1 1 d . . .
C7 C 0.9536(6) 1.0159(4) -0.21901(9) 0.0667(14) Uani 1 1 d . . .
H7A H 1.0712 1.0394 -0.2139 0.080 Uiso 1 1 calc R . .
H7B H 0.9481 0.9175 -0.2202 0.080 Uiso 1 1 calc R . .
C29 C -0.1766(6) 0.6111(5) 0.10991(9) 0.0564(13) Uani 1 1 d . . .
H29 H -0.1970 0.5195 0.1128 0.068 Uiso 1 1 calc R . .
O1 O 0.6119(5) 1.0873(4) -0.15662(6) 0.0957(13) Uani 1 1 d . . .
C13 C 0.5360(7) 1.0980(6) -0.08371(10) 0.0764(16) Uani 1 1 d . . .
H13 H 0.4887 1.1780 -0.0780 0.092 Uiso 1 1 calc R . .
O7 O -0.3464(6) 0.5311(5) 0.03941(8) 0.1195(16) Uani 1 1 d . . .
C9 C 0.8711(6) 0.9984(4) -0.17566(9) 0.0663(14) Uani 1 1 d . . .
H9A H 0.9866 1.0266 -0.1704 0.080 Uiso 1 1 calc R . .
H9B H 0.8735 0.9004 -0.1778 0.080 Uiso 1 1 calc R . .
O8 O -0.0728(5) 0.2416(4) 0.07914(7) 0.1109(15) Uani 1 1 d . . .
C28 C -0.2332(6) 0.7067(5) 0.12630(9) 0.0562(13) Uani 1 1 d . . .
C26 C -0.1256(6) 0.8841(5) 0.10160(10) 0.0671(15) Uani 1 1 d . . .
H26 H -0.1098 0.9764 0.0987 0.081 Uiso 1 1 calc R . .
C44 C -0.0363(7) 0.3490(6) 0.07204(10) 0.0787(17) Uani 1 1 d . . .
C35 C -0.4561(6) 0.7220(4) 0.25525(8) 0.0672(14) Uani 1 1 d . . .
H35A H -0.4640 0.8204 0.2543 0.081 Uiso 1 1 calc R . .
H35B H -0.3372 0.6996 0.2598 0.081 Uiso 1 1 calc R . .
C16 C 0.6775(7) 0.8626(6) -0.10232(11) 0.0890(18) Uani 1 1 d . . .
H16 H 0.7238 0.7827 -0.1082 0.107 Uiso 1 1 calc R . .
C24 C 0.0210(6) 0.8265(5) 0.06309(9) 0.0623(14) Uani 1 1 d . . .
H24 H 0.0371 0.9180 0.0596 0.075 Uiso 1 1 calc R . .
O9 O 0.3643(6) 0.5173(4) 0.08722(8) 0.1136(16) Uani 1 1 d . . .
O6 O -0.1602(5) 0.7769(4) 0.17102(6) 0.1035(14) Uani 1 1 d . . .
C38 C -0.6474(6) 0.6927(5) 0.32010(9) 0.0764(16) Uani 1 1 d . . .
H38A H -0.7672 0.7112 0.3154 0.092 Uiso 1 1 calc R . .
H38B H -0.6362 0.5952 0.3225 0.092 Uiso 1 1 calc R . .
C34 C -0.4944(6) 0.6659(5) 0.23105(8) 0.0660(14) Uani 1 1 d . . .
H34A H -0.6134 0.6879 0.2264 0.079 Uiso 1 1 calc R . .
H34B H -0.4855 0.5675 0.2319 0.079 Uiso 1 1 calc R . .
C21 C 0.1552(7) 0.7722(5) 0.02615(10) 0.0607(14) Uani 1 1 d . . .
O10 O 0.2007(6) 0.4006(4) 0.01423(8) 0.1262(17) Uani 1 1 d . . .
C33 C -0.3752(6) 0.7176(5) 0.21118(8) 0.0694(15) Uani 1 1 d . . .
H33A H -0.3840 0.8160 0.2104 0.083 Uiso 1 1 calc R . .
H33B H -0.2564 0.6955 0.2158 0.083 Uiso 1 1 calc R . .
C12 C 0.6324(7) 1.1033(6) -0.10488(10) 0.0767(16) Uani 1 1 d . . .
H12 H 0.6496 1.1860 -0.1125 0.092 Uiso 1 1 calc R . .
C23 C 0.4101(8) 0.7861(6) 0.00075(11) 0.100(2) Uani 1 1 d . . .
H23 H 0.5282 0.7726 -0.0007 0.120 Uiso 1 1 calc R . .
C27 C -0.2092(6) 0.8439(5) 0.12227(9) 0.0653(14) Uani 1 1 d . . .
H27 H -0.2473 0.9084 0.1329 0.078 Uiso 1 1 calc R . .
C36 C -0.5739(6) 0.6729(5) 0.27552(8) 0.0694(15) Uani 1 1 d . . .
H36A H -0.6934 0.6936 0.2710 0.083 Uiso 1 1 calc R . .
H36B H -0.5639 0.5748 0.2769 0.083 Uiso 1 1 calc R . .
C6 C 0.9199(6) 1.0728(5) -0.24300(9) 0.0730(15) Uani 1 1 d . . .
H6A H 0.9345 1.1708 -0.2421 0.088 Uiso 1 1 calc R . .
H6B H 0.7998 1.0554 -0.2477 0.088 Uiso 1 1 calc R . .
C8 C 0.8310(6) 1.0610(5) -0.19888(9) 0.0705(15) Uani 1 1 d . . .
H8A H 0.8379 1.1592 -0.1972 0.085 Uiso 1 1 calc R . .
H8B H 0.7127 1.0385 -0.2038 0.085 Uiso 1 1 calc R . .
C22 C 0.3284(8) 0.7541(6) 0.02260(10) 0.098(2) Uani 1 1 d . . .
H22 H 0.3972 0.7190 0.0351 0.117 Uiso 1 1 calc R . .
C31 C -0.2849(8) 0.7092(5) 0.16803(10) 0.0649(15) Uani 1 1 d . . .
C32 C -0.4124(6) 0.6627(4) 0.18712(8) 0.0613(14) Uani 1 1 d . . .
H32A H -0.5286 0.6898 0.1820 0.074 Uiso 1 1 calc R . .
H32B H -0.4104 0.5641 0.1880 0.074 Uiso 1 1 calc R . .
C3 C 1.1133(7) 1.0060(5) -0.30727(11) 0.0795(16) Uani 1 1 d . . .
H3A H 1.2346 1.0210 -0.3030 0.095 Uiso 1 1 calc R . .
H3B H 1.0942 0.9085 -0.3071 0.095 Uiso 1 1 calc R . .
C37 C -0.5318(6) 0.7350(5) 0.29920(9) 0.0720(15) Uani 1 1 d . . .
H37A H -0.5384 0.8332 0.2975 0.086 Uiso 1 1 calc R . .
H37B H -0.4127 0.7126 0.3037 0.086 Uiso 1 1 calc R . .
C4 C 1.0063(7) 1.0692(5) -0.28745(9) 0.0755(15) Uani 1 1 d . . .
H4A H 1.0284 1.1664 -0.2872 0.091 Uiso 1 1 calc R . .
H4B H 0.8848 1.0569 -0.2919 0.091 Uiso 1 1 calc R . .
C20 C 0.0616(7) 0.8201(5) 0.00823(11) 0.0805(17) Uani 1 1 d . . .
H20 H -0.0564 0.8346 0.0096 0.097 Uiso 1 1 calc R . .
C1 C 1.1872(8) 0.9834(6) -0.35138(10) 0.115(2) Uani 1 1 d . . .
H1A H 1.3089 0.9955 -0.3479 0.173 Uiso 1 1 calc R . .
H1B H 1.1562 1.0244 -0.3664 0.173 Uiso 1 1 calc R . .
H1C H 1.1608 0.8880 -0.3520 0.173 Uiso 1 1 calc R . .
C19 C 0.1420(8) 0.8501(5) -0.01353(10) 0.0903(18) Uani 1 1 d . . .
H19 H 0.0726 0.8826 -0.0262 0.108 Uiso 1 1 calc R . .
C2 C 1.0826(7) 1.0525(5) -0.33147(11) 0.0951(18) Uani 1 1 d . . .
H2A H 1.1064 1.1494 -0.3318 0.114 Uiso 1 1 calc R . .
H2B H 0.9604 1.0408 -0.3356 0.114 Uiso 1 1 calc R . .
C39 C -0.6067(7) 0.7620(5) 0.34323(10) 0.0944(19) Uani 1 1 d . . .
H39A H -0.6152 0.8595 0.3407 0.113 Uiso 1 1 calc R . .
H39B H -0.4872 0.7421 0.3480 0.113 Uiso 1 1 calc R . .
C40 C -0.7229(8) 0.7236(5) 0.36447(10) 0.113(2) Uani 1 1 d . . .
H40A H -0.8422 0.7405 0.3600 0.170 Uiso 1 1 calc R . .
H40B H -0.6899 0.7779 0.3781 0.170 Uiso 1 1 calc R . .
H40C H -0.7077 0.6290 0.3683 0.170 Uiso 1 1 calc R . .

loop_
_atom_site_aniso_label
_atom_site_aniso_U_11
_atom_site_aniso_U_22
_atom_site_aniso_U_33
_atom_site_aniso_U_23
_atom_site_aniso_U_13
_atom_site_aniso_U_12
Re1 0.07612(16) 0.06316(15) 0.05376(18) 0.00177(12) 0.01530(11) 0.00599(12)
O4 0.110(3) 0.090(3) 0.061(3) 0.019(2) 0.035(2) 0.015(2)
O2 0.070(2) 0.126(3) 0.056(3) 0.020(2) 0.016(2) 0.013(2)
C17 0.074(4) 0.085(5) 0.058(5) 0.011(4) 0.006(3) 0.002(4)
C42 0.097(5) 0.072(4) 0.093(6) -0.011(3) 0.017(4) 0.001(3)
O5 0.079(2) 0.068(2) 0.044(3) 0.0007(19) 0.020(2) -0.0090(18)
C15 0.112(5) 0.091(5) 0.064(5) 0.028(4) 0.022(4) 0.018(4)
N1 0.063(3) 0.066(3) 0.050(3) 0.006(2) 0.014(2) 0.010(2)
C43 0.084(4) 0.067(4) 0.078(5) 0.005(3) 0.010(4) 0.010(4)
O3 0.095(3) 0.088(3) 0.076(3) 0.010(2) 0.025(2) 0.013(2)
C14 0.072(4) 0.083(4) 0.046(4) 0.013(4) 0.010(3) 0.006(3)
C18 0.086(5) 0.074(4) 0.054(5) 0.010(3) 0.019(4) 0.007(3)
C5 0.088(4) 0.081(4) 0.052(4) 0.003(3) 0.002(3) 0.004(3)
C25 0.060(3) 0.063(4) 0.044(4) 0.004(3) 0.015(3) 0.010(3)
C11 0.058(3) 0.100(5) 0.050(4) 0.013(4) 0.008(3) 0.004(3)
C41 0.094(5) 0.079(4) 0.070(5) 0.001(3) 0.009(4) 0.011(4)
C10 0.076(4) 0.073(4) 0.056(5) 0.012(3) 0.007(4) 0.000(3)
C30 0.059(3) 0.053(3) 0.048(4) 0.003(3) 0.005(3) 0.007(2)
C7 0.074(4) 0.080(4) 0.047(4) 0.008(3) 0.009(3) 0.003(3)
C29 0.067(3) 0.053(3) 0.049(4) 0.007(3) 0.007(3) -0.004(3)
O1 0.097(3) 0.130(3) 0.061(3) 0.010(2) 0.007(2) 0.038(3)
C13 0.090(4) 0.084(5) 0.056(5) 0.009(3) 0.016(3) 0.005(3)
O7 0.094(3) 0.152(4) 0.111(4) -0.002(3) -0.020(3) 0.012(3)
C9 0.063(3) 0.078(4) 0.059(4) 0.003(3) 0.008(3) -0.007(3)
O8 0.145(4) 0.071(3) 0.118(4) 0.021(3) 0.014(3) -0.007(3)
C28 0.061(3) 0.063(4) 0.046(4) -0.001(3) 0.005(3) 0.004(3)
C26 0.089(4) 0.049(3) 0.064(4) 0.009(3) 0.014(3) 0.008(3)
C44 0.090(4) 0.071(4) 0.076(5) -0.003(3) 0.006(3) 0.014(3)
C35 0.089(4) 0.068(3) 0.045(4) -0.006(3) 0.003(3) 0.004(3)
C16 0.109(5) 0.100(5) 0.059(5) 0.018(4) 0.023(4) 0.030(4)
C24 0.060(3) 0.063(4) 0.064(4) 0.012(3) 0.007(3) 0.009(3)
O9 0.097(3) 0.132(4) 0.110(4) 0.015(3) -0.021(3) 0.011(3)
O6 0.102(3) 0.140(4) 0.068(3) 0.003(2) 0.000(2) -0.051(3)
C38 0.107(4) 0.072(4) 0.051(4) 0.000(3) 0.012(4) 0.007(3)
C34 0.091(4) 0.070(3) 0.039(4) 0.003(3) 0.014(3) 0.002(3)
C21 0.066(4) 0.067(3) 0.050(4) 0.003(3) 0.010(3) 0.012(3)
O10 0.145(4) 0.126(4) 0.112(4) -0.043(3) 0.054(3) -0.001(3)
C33 0.091(4) 0.074(4) 0.043(4) -0.006(3) 0.006(3) -0.003(3)
C12 0.083(4) 0.085(5) 0.064(5) 0.011(3) 0.015(3) -0.007(3)
C23 0.067(4) 0.150(6) 0.084(6) 0.038(4) 0.012(4) 0.017(4)
C27 0.086(4) 0.059(4) 0.052(4) -0.005(3) 0.015(3) 0.010(3)
C36 0.096(4) 0.073(4) 0.040(4) 0.003(3) 0.010(3) 0.005(3)
C6 0.088(4) 0.078(4) 0.053(4) 0.003(3) 0.008(3) 0.010(3)
C8 0.085(4) 0.075(4) 0.052(4) 0.007(3) 0.011(3) 0.001(3)
C22 0.084(5) 0.157(6) 0.053(5) 0.039(4) 0.008(4) 0.027(4)
C31 0.086(5) 0.064(4) 0.045(4) 0.000(3) 0.007(4) 0.004(3)
C32 0.082(4) 0.063(3) 0.040(4) 0.005(3) 0.013(3) -0.002(3)
C3 0.091(4) 0.087(4) 0.060(5) -0.005(3) 0.000(3) 0.003(3)
C37 0.094(4) 0.078(4) 0.045(4) -0.005(3) 0.006(3) 0.004(3)
C4 0.097(4) 0.076(4) 0.054(4) -0.001(3) 0.006(3) 0.009(3)
C20 0.064(4) 0.118(5) 0.060(4) 0.028(4) 0.011(3) 0.013(3)
C1 0.113(5) 0.176(7) 0.058(5) -0.011(4) 0.002(4) 0.000(4)
C19 0.084(5) 0.132(5) 0.055(5) 0.031(4) -0.001(4) 0.006(4)
C2 0.116(5) 0.107(5) 0.062(5) -0.007(4) -0.003(4) 0.005(4)
C39 0.147(6) 0.095(4) 0.040(4) -0.005(3) -0.001(4) 0.007(4)
C40 0.200(7) 0.087(4) 0.054(5) -0.001(3) 0.012(4) 0.015(4)

loop_
_atom_type_symbol
_atom_type_description
_atom_type_scat_dispersion_real
_atom_type_scat_dispersion_imag
_atom_type_scat_source
C C 0.0033 0.0016 'International Tables Vol C Tables 4.2.6.8 and 6.1.1.4'
H H 0.0000 0.0000 'International Tables Vol C Tables 4.2.6.8 and 6.1.1.4'
N N 0.0061 0.0033 'International Tables Vol C Tables 4.2.6.8 and 6.1.1.4'
O O 0.0106 0.0060 'International Tables Vol C Tables 4.2.6.8 and 6.1.1.4'
Re Re -1.0185 7.2310 'International Tables Vol C Tables 4.2.6.8 and 6.1.1.4'

loop_
_geom_angle_atom_site_label_1
_geom_angle_atom_site_label_2
_geom_angle_atom_site_label_3
_geom_angle
_geom_angle_site_symmetry_1
_geom_angle_site_symmetry_3
C44 Re1 C43 91.2(2) . .
C44 Re1 C41 86.4(2) . .
C43 Re1 C41 173.1(2) . .
C44 Re1 C42 93.8(2) . .
C43 Re1 C42 89.6(2) . .
C41 Re1 C42 97.0(2) . .
C44 Re1 N1 174.04(19) . .
C43 Re1 N1 89.46(18) . .
C41 Re1 N1 92.29(19) . .
C42 Re1 N1 92.15(19) . .
C44 Re1 C30 96.7(2) . .
C43 Re1 C30 90.0(2) . .
C41 Re1 C30 84.0(2) . .
C42 Re1 C30 169.5(2) . .
N1 Re1 C30 77.34(17) . .
C17 O4 C18 120.2(4) . .
C10 O2 C11 121.6(4) . .
O3 C17 O4 121.2(6) . .
O3 C17 C14 127.3(6) . .
O4 C17 C14 111.6(5) . .
O10 C42 Re1 179.7(6) . .
C31 O5 C28 119.4(4) . .
C14 C15 C16 122.2(5) . .
C14 C15 H15 118.9 . .
C16 C15 H15 118.9 . .
C24 N1 C21 121.1(4) . .
C24 N1 Re1 114.2(3) . .
C21 N1 Re1 124.6(3) . .
O9 C43 Re1 177.6(6) . .
C13 C14 C15 116.9(5) . .
C13 C14 C17 119.7(6) . .
C15 C14 C17 123.4(6) . .
C23 C18 C19 117.5(6) . .
C23 C18 O4 115.9(6) . .
C19 C18 O4 126.4(6) . .
C4 C5 C6 119.4(4) . .
C4 C5 H5A 107.5 . .
C6 C5 H5A 107.5 . .
C4 C5 H5B 107.5 . .
C6 C5 H5B 107.5 . .
H5A C5 H5B 107.0 . .
C30 C25 C26 120.8(5) . .
C30 C25 C24 115.6(4) . .
C26 C25 C24 123.6(5) . .
C16 C11 C12 119.8(5) . .
C16 C11 O2 115.5(6) . .
C12 C11 O2 124.6(5) . .
O7 C41 Re1 176.7(6) . .
O1 C10 O2 118.7(5) . .
O1 C10 C9 130.1(5) . .
O2 C10 C9 111.1(5) . .
C25 C30 C29 115.3(4) . .
C25 C30 Re1 111.8(3) . .
C29 C30 Re1 132.9(3) . .
C6 C7 C8 117.7(4) . .
C6 C7 H7A 107.9 . .
C8 C7 H7A 107.9 . .
C6 C7 H7B 107.9 . .
C8 C7 H7B 107.9 . .
H7A C7 H7B 107.2 . .
C28 C29 C30 123.5(4) . .
C28 C29 H29 118.3 . .
C30 C29 H29 118.3 . .
C14 C13 C12 122.0(5) . .
C14 C13 H13 119.0 . .
C12 C13 H13 119.0 . .
C8 C9 C10 116.4(4) . .
C8 C9 H9A 108.2 . .
C10 C9 H9A 108.2 . .
C8 C9 H9B 108.2 . .
C10 C9 H9B 108.2 . .
H9A C9 H9B 107.3 . .
C27 C28 C29 119.9(5) . .
C27 C28 O5 120.5(4) . .
C29 C28 O5 119.5(5) . .
C27 C26 C25 121.9(5) . .
C27 C26 H26 119.0 . .
C25 C26 H26 119.0 . .
O8 C44 Re1 178.8(5) . .
C34 C35 C36 117.0(4) . .
C34 C35 H35A 108.0 . .
C36 C35 H35A 108.0 . .
C34 C35 H35B 108.0 . .
C36 C35 H35B 108.0 . .
H35A C35 H35B 107.3 . .
C11 C16 C15 119.4(5) . .
C11 C16 H16 120.3 . .
C15 C16 H16 120.3 . .
N1 C24 C25 121.0(5) . .
N1 C24 H24 119.5 . .
C25 C24 H24 119.5 . .
C39 C38 C37 115.5(5) . .
C39 C38 H38A 108.4 . .
C37 C38 H38A 108.4 . .
C39 C38 H38B 108.4 . .
C37 C38 H38B 108.4 . .
H38A C38 H38B 107.5 . .
C35 C34 C33 115.7(4) . .
C35 C34 H34A 108.3 . .
C33 C34 H34A 108.3 . .
C35 C34 H34B 108.3 . .
C33 C34 H34B 108.3 . .
H34A C34 H34B 107.4 . .
C20 C21 C22 116.5(5) . .
C20 C21 N1 120.7(5) . .
C22 C21 N1 122.7(5) . .
C32 C33 C34 116.1(4) . .
C32 C33 H33A 108.3 . .
C34 C33 H33A 108.3 . .
C32 C33 H33B 108.3 . .
C34 C33 H33B 108.3 . .
H33A C33 H33B 107.4 . .
C11 C12 C13 119.6(5) . .
C11 C12 H12 120.2 . .
C13 C12 H12 120.2 . .
C18 C23 C22 118.5(6) . .
C18 C23 H23 120.7 . .
C22 C23 H23 120.7 . .
C28 C27 C26 118.6(5) . .
C28 C27 H27 120.7 . .
C26 C27 H27 120.7 . .
C37 C36 C35 114.5(4) . .
C37 C36 H36A 108.6 . .
C35 C36 H36A 108.6 . .
C37 C36 H36B 108.6 . .
C35 C36 H36B 108.6 . .
H36A C36 H36B 107.6 . .
C7 C6 C5 116.6(4) . .
C7 C6 H6A 108.2 . .
C5 C6 H6A 108.2 . .
C7 C6 H6B 108.2 . .
C5 C6 H6B 108.2 . .
H6A C6 H6B 107.3 . .
C9 C8 C7 114.5(4) . .
C9 C8 H8A 108.6 . .
C7 C8 H8A 108.6 . .
C9 C8 H8B 108.6 . .
C7 C8 H8B 108.6 . .
H8A C8 H8B 107.6 . .
C21 C22 C23 124.1(5) . .
C21 C22 H22 117.9 . .
C23 C22 H22 117.9 . .
O6 C31 O5 120.1(5) . .
O6 C31 C32 127.3(5) . .
O5 C31 C32 112.6(5) . .
C33 C32 C31 115.0(4) . .
C33 C32 H32A 108.5 . .
C31 C32 H32A 108.5 . .
C33 C32 H32B 108.5 . .
C31 C32 H32B 108.5 . .
H32A C32 H32B 107.5 . .
C2 C3 C4 118.8(5) . .
C2 C3 H3A 107.6 . .
C4 C3 H3A 107.6 . .
C2 C3 H3B 107.6 . .
C4 C3 H3B 107.6 . .
H3A C3 H3B 107.1 . .
C36 C37 C38 117.0(4) . .
C36 C37 H37A 108.0 . .
C38 C37 H37A 108.0 . .
C36 C37 H37B 108.0 . .
C38 C37 H37B 108.0 . .
H37A C37 H37B 107.3 . .
C5 C4 C3 118.3(4) . .
C5 C4 H4A 107.7 . .
C3 C4 H4A 107.7 . .
C5 C4 H4B 107.7 . .
C3 C4 H4B 107.7 . .
H4A C4 H4B 107.1 . .
C21 C20 C19 119.4(5) . .
C21 C20 H20 120.3 . .
C19 C20 H20 120.3 . .
C2 C1 H1A 109.5 . .
C2 C1 H1B 109.5 . .
H1A C1 H1B 109.5 . .
C2 C1 H1C 109.5 . .
H1A C1 H1C 109.5 . .
H1B C1 H1C 109.5 . .
C18 C19 C20 123.9(5) . .
C18 C19 H19 118.0 . .
C20 C19 H19 118.0 . .
C3 C2 C1 118.0(5) . .
C3 C2 H2A 107.8 . .
C1 C2 H2A 107.8 . .
C3 C2 H2B 107.8 . .
C1 C2 H2B 107.8 . .
H2A C2 H2B 107.2 . .
C38 C39 C40 116.7(5) . .
C38 C39 H39A 108.1 . .
C40 C39 H39A 108.1 . .
C38 C39 H39B 108.1 . .
C40 C39 H39B 108.1 . .
H39A C39 H39B 107.3 . .
C39 C40 H40A 109.5 . .
C39 C40 H40B 109.5 . .
H40A C40 H40B 109.5 . .
C39 C40 H40C 109.5 . .
H40A C40 H40C 109.5 . .
H40B C40 H40C 109.5 . .

loop_
_geom_bond_atom_site_label_1
_geom_bond_atom_site_label_2
_geom_bond_distance
_geom_bond_site_symmetry_2
Re1 C44 1.918(6) .
Re1 C43 1.921(6) .
Re1 C41 1.927(6) .
Re1 C42 2.015(7) .
Re1 N1 2.196(4) .
Re1 C30 2.233(4) .
O4 C17 1.352(5) .
O4 C18 1.450(6) .
O2 C10 1.332(6) .
O2 C11 1.455(6) .
C17 O3 1.214(6) .
C17 C14 1.537(7) .
C42 O10 1.185(6) .
O5 C31 1.330(5) .
O5 C28 1.449(5) .
C15 C14 1.396(6) .
C15 C16 1.429(6) .
C15 H15 0.9300 .
N1 C24 1.298(5) .
N1 C21 1.482(5) .
C43 O9 1.087(6) .
C14 C13 1.379(6) .
C18 C23 1.299(6) .
C18 C19 1.368(6) .
C5 C4 1.474(6) .
C5 C6 1.558(6) .
C5 H5A 0.9700 .
C5 H5B 0.9700 .
C25 C30 1.413(5) .
C25 C26 1.413(6) .
C25 C24 1.483(6) .
C11 C16 1.379(6) .
C11 C12 1.387(6) .
C41 O7 1.103(6) .
C10 O1 1.173(5) .
C10 C9 1.548(6) .
C30 C29 1.441(5) .
C7 C6 1.475(6) .
C7 C8 1.571(6) .
C7 H7A 0.9700 .
C7 H7B 0.9700 .
C29 C28 1.399(5) .
C29 H29 0.9300 .
C13 C12 1.433(6) .
C13 H13 0.9300 .
C9 C8 1.467(6) .
C9 H9A 0.9700 .
C9 H9B 0.9700 .
O8 C44 1.167(5) .
C28 C27 1.381(6) .
C26 C27 1.412(5) .
C26 H26 0.9300 .
C35 C34 1.488(5) .
C35 C36 1.566(5) .
C35 H35A 0.9700 .
C35 H35B 0.9700 .
C16 H16 0.9300 .
C24 H24 0.9300 .
O6 C31 1.178(5) .
C38 C39 1.492(6) .
C38 C37 1.564(5) .
C38 H38A 0.9700 .
C38 H38B 0.9700 .
C34 C33 1.564(5) .
C34 H34A 0.9700 .
C34 H34B 0.9700 .
C21 C20 1.305(6) .
C21 C22 1.374(6) .
C33 C32 1.475(5) .
C33 H33A 0.9700 .
C33 H33B 0.9700 .
C12 H12 0.9300 .
C23 C22 1.442(6) .
C23 H23 0.9300 .
C27 H27 0.9300 .
C36 C37 1.490(5) .
C36 H36A 0.9700 .
C36 H36B 0.9700 .
C6 H6A 0.9700 .
C6 H6B 0.9700 .
C8 H8A 0.9700 .
C8 H8B 0.9700 .
C22 H22 0.9300 .
C31 C32 1.557(6) .
C32 H32A 0.9700 .
C32 H32B 0.9700 .
C3 C2 1.448(6) .
C3 C4 1.546(6) .
C3 H3A 0.9700 .
C3 H3B 0.9700 .
C37 H37A 0.9700 .
C37 H37B 0.9700 .
C4 H4A 0.9700 .
C4 H4B 0.9700 .
C20 C19 1.428(6) .
C20 H20 0.9300 .
C1 C2 1.565(7) .
C1 H1A 0.9600 .
C1 H1B 0.9600 .
C1 H1C 0.9600 .
C19 H19 0.9300 .
C2 H2A 0.9700 .
C2 H2B 0.9700 .
C39 C40 1.572(6) .
C39 H39A 0.9700 .
C39 H39B 0.9700 .
C40 H40A 0.9600 .
C40 H40B 0.9600 .
C40 H40C 0.9600 .
